data_7024033
loop_
_publ_author_name
'Becker, Jan M.'
'Barker, James'
'Clarkson, Guy J.'
'van Gorkum, Remy'
'Johal, Gursharon K.'
'Walton, Richard I.'
'Scott, Peter'

_publ_section_title
;
 Chirality and diastereoselection in the mu-oxo diiron complexes
 L(2)Fe-O-FeL(2) (L = bidentate salicylaldiminato).
;
_journal_issue 9
_journal_name_full 'Dalton transactions (Cambridge, England : 2003)'
_journal_page_first 2309
_journal_page_last 2326
_journal_paper_doi 10.1039/b905706d
_journal_volume 39
_journal_year 2010
_chemical_absolute_configuration rmad
_chemical_formula_sum 'C30 H28 Fe N2 O4'
_chemical_formula_weight 536.39
_chemical_name_systematic
;
?
;
_space_group_IT_number 19
_symmetry_cell_setting orthorhombic
_symmetry_space_group_name_Hall 'P 2ac 2ab'
_symmetry_space_group_name_H-M 'P 21 21 21'
_atom_sites_solution_hydrogens geom
_atom_sites_solution_primary direct
_atom_sites_solution_secondary difmap
_audit_creation_method SHELXL-97
_cell_angle_alpha 90.00
_cell_angle_beta 90.00
_cell_angle_gamma 90.00
_cell_formula_units_Z 4
_cell_length_a 9.231(4)
_cell_length_b 11.485(5)
_cell_length_c 24.132(12)
_cell_measurement_reflns_used 3688
_cell_measurement_temperature 180(2)
_cell_measurement_theta_max 28.00
_cell_measurement_theta_min 2.98
_cell_volume 2558(2)
_computing_cell_refinement 'SAINT (Siemens, 1995)'
_computing_data_collection 'SMART (Siemens, 1994)'
_computing_data_reduction 'SAINT (Siemens, 1995)'
_computing_molecular_graphics 'SHELXTL (Sheldrick, 1997)'
_computing_publication_material 'SHELXTL (Sheldrick, 1997)'
_computing_structure_refinement 'SHELXL-97 (Sheldrick, 1997)'
_computing_structure_solution 'SHELXS-97 (Sheldrick, 1990)'
_diffrn_ambient_temperature 180(2)
_diffrn_detector_area_resol_mean 8.192
_diffrn_measured_fraction_theta_full 0.981
_diffrn_measured_fraction_theta_max 0.920
_diffrn_measurement_device_type 'Siemens SMART diffractometer'
_diffrn_measurement_method '\w scans'
_diffrn_radiation_monochromator graphite
_diffrn_radiation_source 'fine-focus sealed tube'
_diffrn_radiation_type MoK\a
_diffrn_radiation_wavelength 0.71073
_diffrn_reflns_av_R_equivalents 0.0652
_diffrn_reflns_av_sigmaI/netI 0.0647
_diffrn_reflns_limit_h_max 12
_diffrn_reflns_limit_h_min -12
_diffrn_reflns_limit_k_max 15
_diffrn_reflns_limit_k_min 0
_diffrn_reflns_limit_l_max 31
_diffrn_reflns_limit_l_min 0
_diffrn_reflns_number 6015
_diffrn_reflns_theta_full 28.00
_diffrn_reflns_theta_max 28.96
_diffrn_reflns_theta_min 1.69
_diffrn_standards_decay_% nil
_exptl_absorpt_coefficient_mu 0.629
_exptl_absorpt_correction_T_max 0.7870
_exptl_absorpt_correction_T_min 0.6989
_exptl_absorpt_correction_type multi-scan
_exptl_absorpt_process_details 'SADABS (Sheldrick, 1996)'
_exptl_crystal_colour brown
_exptl_crystal_density_diffrn 1.393
_exptl_crystal_density_method 'not measured'
_exptl_crystal_description block
_exptl_crystal_F_000 1120
_exptl_crystal_size_max 0.50
_exptl_crystal_size_mid 0.50
_exptl_crystal_size_min 0.40
_refine_diff_density_max 0.606
_refine_diff_density_min -0.502
_refine_diff_density_rms 0.071
_refine_ls_abs_structure_details 'Flack H D (1983), Acta Cryst. A39, 876-881, 2511 Friedel Pairs'
_refine_ls_abs_structure_Flack 0.010(19)
_refine_ls_extinction_method none
_refine_ls_goodness_of_fit_ref 0.986
_refine_ls_hydrogen_treatment mixed
_refine_ls_matrix_type full
_refine_ls_number_parameters 342
_refine_ls_number_reflns 6015
_refine_ls_number_restraints 20
_refine_ls_restrained_S_all 0.992
_refine_ls_R_factor_all 0.0734
_refine_ls_R_factor_gt 0.0485
_refine_ls_shift/su_max 0.000
_refine_ls_shift/su_mean 0.000
_refine_ls_structure_factor_coef Fsqd
_refine_ls_weighting_details 'calc w=1/[\s^2^(Fo^2^)+(0.0714P)^2^+0.0000P] where P=(Fo^2^+2Fc^2^)/3'
_refine_ls_weighting_scheme calc
_refine_ls_wR_factor_gt 0.1065
_refine_ls_wR_factor_ref 0.1178
_reflns_number_gt 4461
_reflns_number_total 6015
_reflns_threshold_expression >2sigma(I)
_cod_data_source_file b905706d.txt
_cod_data_source_block jb7
_cod_depositor_comments
;
The following automatic conversions were performed:

'_symmetry_cell_setting' value 'Orthorhombic' changed to
'orthorhombic' according to
/home/saulius/struct/CIF-dictionaries/cif_core.dic dictionary named
'cif_core.dic' version 2.4.2 from 2011-04-26.

Automatic conversion script
Id: cif_fix_values 1891 2012-01-12 08:04:46Z andrius 
;
_cod_original_sg_symbol_H-M P2(1)2(1)2(1)
_cod_database_code 7024033

loop_
_symmetry_equiv_pos_as_xyz
'x, y, z'
'-x+1/2, -y, z+1/2'
'-x, y+1/2, -z+1/2'
'x+1/2, -y+1/2, -z'

loop_
_atom_site_label
_atom_site_type_symbol
_atom_site_fract_x
_atom_site_fract_y
_atom_site_fract_z
_atom_site_U_iso_or_equiv
_atom_site_adp_type
_atom_site_occupancy
_atom_site_symmetry_multiplicity
_atom_site_calc_flag
_atom_site_refinement_flags
Fe1 Fe 0.19538(5) 0.29444(4) 0.125735(18) 0.02370(12) Uani 1 1 d .
O1 O 0.0743(2) 0.39977(19) 0.16661(9) 0.0273(5) Uani 1 1 d .
C1 C 0.0941(4) 0.4392(3) 0.21838(12) 0.0240(7) Uani 1 1 d .
C2 C 0.0069(4) 0.5310(3) 0.23732(14) 0.0289(8) Uani 1 1 d .
H2A H -0.0574 0.5682 0.2122 0.035 Uiso 1 1 calc R
C3 C 0.0122(4) 0.5686(3) 0.29148(14) 0.0303(8) Uani 1 1 d .
H3A H -0.0495 0.6301 0.3032 0.036 Uiso 1 1 calc R
O3 O 0.1094(3) 0.5502(2) 0.38437(9) 0.0380(7) Uani 1 1 d D
H3 H 0.035(5) 0.583(4) 0.3945(18) 0.057 Uiso 1 1 d D
C4 C 0.1073(4) 0.5175(3) 0.32943(13) 0.0282(7) Uani 1 1 d .
C5 C 0.2016(4) 0.4336(3) 0.31123(12) 0.0283(7) Uani 1 1 d .
H5A H 0.2706 0.4019 0.3363 0.034 Uiso 1 1 calc R
C6 C 0.1981(4) 0.3932(3) 0.25538(12) 0.0244(6) Uani 1 1 d .
C7 C 0.3069(4) 0.3068(3) 0.24022(12) 0.0259(6) Uani 1 1 d .
H7A H 0.3719 0.2841 0.2687 0.031 Uiso 1 1 calc R
N1 N 0.3251(3) 0.2577(2) 0.19266(11) 0.0252(6) Uani 1 1 d .
C8 C 0.4467(4) 0.1709(3) 0.18917(14) 0.0303(8) Uani 1 1 d .
H8A H 0.5140 0.1859 0.2209 0.036 Uiso 1 1 calc R
C9 C 0.5311(4) 0.1913(3) 0.13545(15) 0.0383(9) Uani 1 1 d .
H9A H 0.5673 0.2715 0.1347 0.057 Uiso 1 1 calc R
H9B H 0.4670 0.1785 0.1036 0.057 Uiso 1 1 calc R
H9C H 0.6129 0.1371 0.1336 0.057 Uiso 1 1 calc R
C10 C 0.3878(4) 0.0478(3) 0.19527(14) 0.0292(8) Uani 1 1 d .
C11 C 0.3648(4) 0.0022(3) 0.24793(16) 0.0372(9) Uani 1 1 d .
H11A H 0.3897 0.0474 0.2795 0.045 Uiso 1 1 calc R
C12 C 0.3070(5) -0.1067(3) 0.25512(16) 0.0468(10) Uani 1 1 d .
H12A H 0.2916 -0.1359 0.2915 0.056 Uiso 1 1 calc R
C13 C 0.2709(5) -0.1743(3) 0.20955(18) 0.0520(12) Uani 1 1 d .
H13A H 0.2305 -0.2497 0.2144 0.062 Uiso 1 1 calc R
C14 C 0.2946(5) -0.1305(3) 0.15707(17) 0.0502(11) Uani 1 1 d .
H14A H 0.2717 -0.1767 0.1256 0.060 Uiso 1 1 calc R
C15 C 0.3511(4) -0.0205(3) 0.14985(15) 0.0386(9) Uani 1 1 d .
H15A H 0.3651 0.0090 0.1135 0.046 Uiso 1 1 calc R
O2 O 0.1365(2) 0.15998(18) 0.08358(9) 0.0260(5) Uani 1 1 d .
C16 C 0.1909(4) 0.1258(2) 0.03461(12) 0.0219(6) Uani 1 1 d .
C17 C 0.1632(4) 0.0116(3) 0.01640(13) 0.0249(7) Uani 1 1 d .
H17A H 0.1110 -0.0401 0.0398 0.030 Uiso 1 1 calc R
C18 C 0.2107(4) -0.0272(3) -0.03497(12) 0.0250(7) Uani 1 1 d .
H18A H 0.1894 -0.1044 -0.0465 0.030 Uiso 1 1 calc R
O4 O 0.3265(3) 0.00385(19) -0.12139(9) 0.0319(5) Uani 1 1 d D
H4 H 0.398(4) 0.038(4) -0.1331(17) 0.048 Uiso 1 1 d D
C19 C 0.2892(4) 0.0460(3) -0.06983(12) 0.0242(7) Uani 1 1 d .
C20 C 0.3207(4) 0.1574(3) -0.05231(12) 0.0248(7) Uani 1 1 d .
H20A H 0.3752 0.2073 -0.0758 0.030 Uiso 1 1 calc R
C21 C 0.2737(3) 0.1989(3) -0.00027(12) 0.0238(7) Uani 1 1 d .
C22 C 0.3114(4) 0.3180(2) 0.01287(12) 0.0241(7) Uani 1 1 d .
H22A H 0.3598 0.3605 -0.0154 0.029 Uiso 1 1 calc R
N2 N 0.2871(3) 0.3731(2) 0.05843(10) 0.0251(6) Uani 1 1 d .
C23 C 0.3298(4) 0.4986(3) 0.05965(13) 0.0274(7) Uani 1 1 d .
H23A H 0.4074 0.5097 0.0312 0.033 Uiso 1 1 calc R
C24 C 0.3952(4) 0.5292(3) 0.11604(14) 0.0360(9) Uani 1 1 d .
H24A H 0.4789 0.4788 0.1232 0.054 Uiso 1 1 calc R
H24B H 0.3224 0.5174 0.1451 0.054 Uiso 1 1 calc R
H24C H 0.4263 0.6107 0.1160 0.054 Uiso 1 1 calc R
C25 C 0.2015(4) 0.5741(2) 0.04251(14) 0.0287(7) Uani 1 1 d .
C26 C 0.1696(4) 0.5835(3) -0.01403(15) 0.0382(9) Uani 1 1 d .
H26A H 0.2255 0.5409 -0.0401 0.046 Uiso 1 1 calc R
C27 C 0.0580(4) 0.6538(3) -0.03253(19) 0.0475(10) Uani 1 1 d U
H27A H 0.0376 0.6596 -0.0710 0.057 Uiso 1 1 calc R
C28 C -0.0230(4) 0.7150(4) 0.0051(2) 0.0523(11) Uani 1 1 d U
H28A H -0.1001 0.7630 -0.0075 0.063 Uiso 1 1 calc R
C29 C 0.0060(4) 0.7075(4) 0.06088(19) 0.0483(10) Uani 1 1 d U
H29A H -0.0500 0.7515 0.0864 0.058 Uiso 1 1 calc R
C30 C 0.1174(4) 0.6357(3) 0.08031(17) 0.0396(9) Uani 1 1 d .
H30A H 0.1355 0.6291 0.1189 0.048 Uiso 1 1 calc R

loop_
_atom_site_aniso_label
_atom_site_aniso_U_11
_atom_site_aniso_U_22
_atom_site_aniso_U_33
_atom_site_aniso_U_23
_atom_site_aniso_U_13
_atom_site_aniso_U_12
Fe1 0.0302(2) 0.0236(2) 0.01725(19) -0.00360(19) 0.0025(2) 0.0002(2)
O1 0.0308(13) 0.0317(12) 0.0194(11) -0.0083(10) -0.0021(10) 0.0069(11)
C1 0.0297(18) 0.0245(15) 0.0177(15) -0.0028(13) 0.0001(14) 0.0000(14)
C2 0.0296(18) 0.0308(17) 0.0262(18) -0.0024(15) -0.0078(16) 0.0058(15)
C3 0.0284(19) 0.0325(18) 0.0299(19) -0.0122(16) 0.0001(15) 0.0069(15)
O3 0.0386(15) 0.0561(16) 0.0193(13) -0.0129(11) -0.0040(11) 0.0165(13)
C4 0.0298(18) 0.0341(17) 0.0207(16) -0.0073(14) -0.0003(14) -0.0023(15)
C5 0.0301(17) 0.0334(16) 0.0212(15) -0.0033(13) -0.0050(16) 0.0031(17)
C6 0.0266(16) 0.0247(14) 0.0218(14) -0.0042(12) -0.0024(15) 0.0018(16)
C7 0.0277(16) 0.0311(16) 0.0188(14) 0.0004(13) -0.0024(15) 0.0027(17)
N1 0.0245(14) 0.0270(12) 0.0242(13) -0.0036(11) -0.0001(12) 0.0023(12)
C8 0.0277(18) 0.0346(18) 0.0287(18) -0.0056(15) -0.0020(15) 0.0052(15)
C9 0.0362(19) 0.038(2) 0.041(2) 0.0001(17) 0.0081(16) 0.0078(17)
C10 0.0300(19) 0.0294(17) 0.0284(17) -0.0022(15) -0.0010(15) 0.0091(15)
C11 0.045(2) 0.0335(19) 0.033(2) -0.0016(16) -0.0022(17) 0.0151(17)
C12 0.058(2) 0.041(2) 0.041(2) 0.0116(17) 0.009(2) 0.017(2)
C13 0.060(3) 0.0274(19) 0.069(3) 0.007(2) 0.003(2) 0.0055(18)
C14 0.069(3) 0.0330(19) 0.048(2) -0.0084(18) -0.012(3) 0.003(2)
C15 0.054(3) 0.0333(19) 0.0288(18) -0.0032(16) -0.0026(17) 0.0097(17)
O2 0.0345(13) 0.0242(10) 0.0193(11) -0.0025(9) 0.0048(10) -0.0053(10)
C16 0.0251(15) 0.0225(14) 0.0182(14) 0.0018(11) 0.0021(15) 0.0010(15)
C17 0.0257(18) 0.0241(15) 0.0248(16) -0.0013(13) 0.0026(14) -0.0021(13)
C18 0.0297(18) 0.0206(14) 0.0246(15) -0.0040(12) -0.0036(15) -0.0003(14)
O4 0.0382(14) 0.0360(12) 0.0217(11) -0.0097(11) 0.0066(12) -0.0072(11)
C19 0.0245(18) 0.0308(16) 0.0173(13) -0.0041(12) 0.0026(14) 0.0004(15)
C20 0.0263(18) 0.0276(15) 0.0204(14) 0.0012(12) 0.0053(15) -0.0011(14)
C21 0.0284(18) 0.0230(14) 0.0201(14) -0.0012(13) 0.0011(13) 0.0018(14)
C22 0.0279(16) 0.0238(15) 0.0208(14) 0.0033(12) 0.0037(15) -0.0021(15)
N2 0.0301(16) 0.0221(12) 0.0231(13) -0.0010(11) 0.0031(13) -0.0017(12)
C23 0.032(2) 0.0246(16) 0.0256(16) -0.0013(13) 0.0039(15) -0.0039(15)
C24 0.044(2) 0.0276(16) 0.037(2) -0.0045(16) -0.0024(17) -0.0092(16)
C25 0.0289(17) 0.0163(13) 0.0408(18) 0.0003(13) 0.0009(18) -0.0024(15)
C26 0.045(2) 0.0306(17) 0.040(2) -0.0025(16) -0.0054(19) -0.0020(17)
C27 0.050(2) 0.0363(19) 0.056(2) 0.009(2) -0.012(2) -0.001(2)
C28 0.038(2) 0.0339(19) 0.085(3) 0.011(2) -0.004(2) 0.0008(18)
C29 0.042(2) 0.0288(17) 0.074(3) -0.001(2) 0.018(2) -0.0010(19)
C30 0.044(2) 0.0254(18) 0.050(2) -0.0031(17) 0.0121(19) -0.0042(17)

loop_
_atom_type_symbol
_atom_type_description
_atom_type_scat_dispersion_real
_atom_type_scat_dispersion_imag
_atom_type_scat_source
C C 0.0033 0.0016 'International Tables Vol C Tables 4.2.6.8 and 6.1.1.4'
H H 0.0000 0.0000 'International Tables Vol C Tables 4.2.6.8 and 6.1.1.4'
N N 0.0061 0.0033 'International Tables Vol C Tables 4.2.6.8 and 6.1.1.4'
O O 0.0106 0.0060 'International Tables Vol C Tables 4.2.6.8 and 6.1.1.4'
Fe Fe 0.3463 0.8444 'International Tables Vol C Tables 4.2.6.8 and 6.1.1.4'

loop_
_geom_angle_atom_site_label_1
_geom_angle_atom_site_label_2
_geom_angle_atom_site_label_3
_geom_angle
O1 Fe1 O2 127.73(10)
O1 Fe1 N2 111.80(10)
O2 Fe1 N2 92.95(10)
O1 Fe1 N1 93.72(10)
O2 Fe1 N1 114.51(10)
N2 Fe1 N1 118.30(11)
C1 O1 Fe1 127.7(2)
O1 C1 C2 118.6(3)
O1 C1 C6 123.7(3)
C2 C1 C6 117.7(3)
C3 C2 C1 121.6(3)
C3 C2 H2A 119.2
C1 C2 H2A 119.2
C2 C3 C4 120.8(3)
C2 C3 H3A 119.6
C4 C3 H3A 119.6
C4 O3 H3 114(3)
C5 C4 O3 119.4(3)
C5 C4 C3 119.0(3)
O3 C4 C3 121.6(3)
C4 C5 C6 121.1(3)
C4 C5 H5A 119.4
C6 C5 H5A 119.4
C1 C6 C5 119.4(3)
C1 C6 C7 124.3(3)
C5 C6 C7 116.3(3)
N1 C7 C6 127.6(3)
N1 C7 H7A 116.2
C6 C7 H7A 116.2
C7 N1 C8 115.9(3)
C7 N1 Fe1 122.2(2)
C8 N1 Fe1 121.8(2)
N1 C8 C10 110.1(3)
N1 C8 C9 109.0(3)
C10 C8 C9 114.0(3)
N1 C8 H8A 107.9
C10 C8 H8A 107.9
C9 C8 H8A 107.9
C8 C9 H9A 109.5
C8 C9 H9B 109.5
H9A C9 H9B 109.5
C8 C9 H9C 109.5
H9A C9 H9C 109.5
H9B C9 H9C 109.5
C15 C10 C11 118.1(3)
C15 C10 C8 122.4(3)
C11 C10 C8 119.5(3)
C12 C11 C10 121.2(4)
C12 C11 H11A 119.4
C10 C11 H11A 119.4
C11 C12 C13 120.3(4)
C11 C12 H12A 119.9
C13 C12 H12A 119.9
C14 C13 C12 119.0(4)
C14 C13 H13A 120.5
C12 C13 H13A 120.5
C15 C14 C13 120.7(4)
C15 C14 H14A 119.7
C13 C14 H14A 119.7
C14 C15 C10 120.7(4)
C14 C15 H15A 119.7
C10 C15 H15A 119.7
C16 O2 Fe1 126.4(2)
O2 C16 C17 118.7(3)
O2 C16 C21 123.6(3)
C17 C16 C21 117.8(3)
C18 C17 C16 121.4(3)
C18 C17 H17A 119.3
C16 C17 H17A 119.3
C17 C18 C19 120.7(3)
C17 C18 H18A 119.7
C19 C18 H18A 119.7
C19 O4 H4 110(3)
C20 C19 O4 123.4(3)
C20 C19 C18 119.0(3)
O4 C19 C18 117.6(3)
C19 C20 C21 121.4(3)
C19 C20 H20A 119.3
C21 C20 H20A 119.3
C20 C21 C16 119.7(3)
C20 C21 C22 116.1(3)
C16 C21 C22 124.1(3)
N2 C22 C21 127.6(3)
N2 C22 H22A 116.2
C21 C22 H22A 116.2
C22 N2 C23 116.4(3)
C22 N2 Fe1 122.2(2)
C23 N2 Fe1 121.3(2)
N2 C23 C25 109.8(3)
N2 C23 C24 110.0(3)
C25 C23 C24 114.7(3)
N2 C23 H23A 107.3
C25 C23 H23A 107.3
C24 C23 H23A 107.3
C23 C24 H24A 109.5
C23 C24 H24B 109.5
H24A C24 H24B 109.5
C23 C24 H24C 109.5
H24A C24 H24C 109.5
H24B C24 H24C 109.5
C30 C25 C26 118.8(3)
C30 C25 C23 123.0(3)
C26 C25 C23 118.2(3)
C27 C26 C25 121.1(4)
C27 C26 H26A 119.4
C25 C26 H26A 119.4
C28 C27 C26 119.5(4)
C28 C27 H27A 120.3
C26 C27 H27A 120.3
C27 C28 C29 120.7(4)
C27 C28 H28A 119.6
C29 C28 H28A 119.6
C28 C29 C30 120.5(4)
C28 C29 H29A 119.7
C30 C29 H29A 119.7
C25 C30 C29 119.4(4)
C25 C30 H30A 120.3
C29 C30 H30A 120.3

loop_
_geom_bond_atom_site_label_1
_geom_bond_atom_site_label_2
_geom_bond_distance
Fe1 O1 1.920(2)
Fe1 O2 1.927(2)
Fe1 N2 2.042(3)
Fe1 N1 2.054(3)
O1 C1 1.341(4)
C1 C2 1.404(5)
C1 C6 1.413(4)
C2 C3 1.377(5)
C2 H2A 0.9500
C3 C4 1.398(5)
C3 H3A 0.9500
O3 C4 1.378(4)
O3 H3 0.82(4)
C4 C5 1.370(5)
C5 C6 1.426(4)
C5 H5A 0.9500
C6 C7 1.458(5)
C7 N1 1.290(4)
C7 H7A 0.9500
N1 C8 1.504(4)
C8 C10 1.522(5)
C8 C9 1.530(5)
C8 H8A 1.0000
C9 H9A 0.9800
C9 H9B 0.9800
C9 H9C 0.9800
C10 C15 1.390(5)
C10 C11 1.391(5)
C11 C12 1.371(6)
C11 H11A 0.9500
C12 C13 1.387(6)
C12 H12A 0.9500
C13 C14 1.380(6)
C13 H13A 0.9500
C14 C15 1.378(5)
C14 H14A 0.9500
C15 H15A 0.9500
O2 C16 1.342(3)
C16 C17 1.407(4)
C16 C21 1.413(4)
C17 C18 1.388(4)
C17 H17A 0.9500
C18 C19 1.393(4)
C18 H18A 0.9500
O4 C19 1.379(4)
O4 H4 0.82(4)
C19 C20 1.378(4)
C20 C21 1.412(4)
C20 H20A 0.9500
C21 C22 1.446(4)
C22 N2 1.288(4)
C22 H22A 0.9500
N2 C23 1.495(4)
C23 C25 1.524(5)
C23 C24 1.530(5)
C23 H23A 1.0000
C24 H24A 0.9800
C24 H24B 0.9800
C24 H24C 0.9800
C25 C30 1.391(5)
C25 C26 1.400(5)
C26 C27 1.383(5)
C26 H26A 0.9500
C27 C28 1.370(6)
C27 H27A 0.9500
C28 C29 1.375(6)
C28 H28A 0.9500
C29 C30 1.399(6)
C29 H29A 0.9500
C30 H30A 0.9500

loop_
_geom_hbond_atom_site_label_D
_geom_hbond_atom_site_label_H
_geom_hbond_atom_site_label_A
_geom_hbond_distance_DH
_geom_hbond_distance_HA
_geom_hbond_distance_DA
_geom_hbond_angle_DHA
_geom_hbond_site_symmetry_A
O3 H3 O2 0.82(4) 1.89(5) 2.709(3) 179(5) 3
O4 H4 O1 0.82(4) 1.95(4) 2.766(3) 172(4) 4
